data_4081806
loop_
_publ_author_name
'Myers, Thomas W.'
'Berben, Louise A.'

_publ_section_title
;
 Aluminum--Amido-Mediated Heterolytic Addition of Water Affords an
 Alumoxane
;
_journal_issue 22
_journal_name_full Organometallics
_journal_page_first 6647
_journal_paper_doi 10.1021/om400556s
_journal_volume 32
_journal_year 2013
_chemical_formula_sum 'C65.33 H81.74 Al1.33 N4 O2'
_chemical_formula_weight 991.06
_chemical_name_systematic
; 
 ? 
;
_space_group_IT_number 14
_symmetry_cell_setting monoclinic
_symmetry_space_group_name_Hall '-P 2yn'
_symmetry_space_group_name_H-M 'P 1 21/n 1'
_atom_sites_solution_hydrogens geom
_atom_sites_solution_primary direct
_atom_sites_solution_secondary difmap
_audit_creation_method SHELXL-97
_cell_angle_alpha 90.00
_cell_angle_beta 107.0320(10)
_cell_angle_gamma 90.00
_cell_formula_units_Z 6
_cell_length_a 14.9583(3)
_cell_length_b 26.8456(5)
_cell_length_c 22.0759(4)
_cell_measurement_reflns_used 90
_cell_measurement_temperature 90(2)
_cell_measurement_theta_max 28.48
_cell_measurement_theta_min 2.54
_cell_volume 8476.1(3)
_computing_cell_refinement 'Bruker Duo'
_computing_data_collection 'Bruker Duo'
_computing_data_reduction 'Bruker Saint'
_computing_molecular_graphics 'Bruker Shelxtl'
_computing_publication_material 'Bruker Shelxtl'
_computing_structure_refinement 'SHELXL-97 (Sheldrick, 2008)'
_computing_structure_solution 'SHELXS-97 (Sheldrick, 2008)'
_diffrn_ambient_temperature 90(2)
_diffrn_measured_fraction_theta_full 0.968
_diffrn_measured_fraction_theta_max 0.968
_diffrn_measurement_device_type 'CCD area detector'
_diffrn_measurement_method 'phi and omega scans'
_diffrn_radiation_monochromator graphite
_diffrn_radiation_source 'fine-focus sealed tube'
_diffrn_radiation_type CuK\a
_diffrn_radiation_wavelength 1.54178
_diffrn_reflns_av_R_equivalents 0.0525
_diffrn_reflns_av_sigmaI/netI 0.0476
_diffrn_reflns_limit_h_max 16
_diffrn_reflns_limit_h_min -18
_diffrn_reflns_limit_k_max 32
_diffrn_reflns_limit_k_min -32
_diffrn_reflns_limit_l_max 27
_diffrn_reflns_limit_l_min -27
_diffrn_reflns_number 56551
_diffrn_reflns_theta_full 70.87
_diffrn_reflns_theta_max 70.87
_diffrn_reflns_theta_min 2.66
_exptl_absorpt_coefficient_mu 0.721
_exptl_absorpt_correction_T_max 0.8974
_exptl_absorpt_correction_T_min 0.6785
_exptl_absorpt_correction_type numerical
_exptl_absorpt_process_details SADABS
_exptl_crystal_colour blue
_exptl_crystal_density_diffrn 1.165
_exptl_crystal_density_method 'not measured'
_exptl_crystal_description block
_exptl_crystal_F_000 3210
_exptl_crystal_size_max 0.421
_exptl_crystal_size_mid 0.289
_exptl_crystal_size_min 0.142
_refine_diff_density_max 0.583
_refine_diff_density_min -0.784
_refine_diff_density_rms 0.060
_refine_ls_extinction_method none
_refine_ls_goodness_of_fit_ref 1.026
_refine_ls_hydrogen_treatment mixed
_refine_ls_matrix_type full
_refine_ls_number_parameters 989
_refine_ls_number_reflns 15822
_refine_ls_number_restraints 36
_refine_ls_restrained_S_all 1.026
_refine_ls_R_factor_all 0.0824
_refine_ls_R_factor_gt 0.0632
_refine_ls_shift/su_max 0.001
_refine_ls_shift/su_mean 0.000
_refine_ls_structure_factor_coef Fsqd
_refine_ls_weighting_details 'calc w=1/[\s^2^(Fo^2^)+(0.1091P)^2^+4.7357P] where P=(Fo^2^+2Fc^2^)/3'
_refine_ls_weighting_scheme calc
_refine_ls_wR_factor_gt 0.1724
_refine_ls_wR_factor_ref 0.1887
_reflns_number_gt 12215
_reflns_number_total 15822
_reflns_threshold_expression >2sigma(I)
_cod_data_source_file om400556s_si_002.cif
_cod_data_source_block twm154
_cod_depositor_comments
;
The following automatic conversions were performed:

'_exptl_absorpt_correction_type' value 'Numerical' changed to
'numerical' according to
/home/saulius/struct/CIF-dictionaries/cif_core.dic dictionary named
'cif_core.dic' version 2.4.2 from 2011-04-26.

Automatic conversion script
Id: cif_fix_values 1891 2012-01-12 08:04:46Z andrius 
;
_cod_original_sg_symbol_H-M P2(1)/n
_cod_database_code 4081806

loop_
_symmetry_equiv_pos_as_xyz
'x, y, z'
'-x+1/2, y+1/2, -z+1/2'
'-x, -y, -z'
'x-1/2, -y-1/2, z-1/2'

loop_
_atom_site_label
_atom_site_type_symbol
_atom_site_fract_x
_atom_site_fract_y
_atom_site_fract_z
_atom_site_U_iso_or_equiv
_atom_site_adp_type
_atom_site_occupancy
_atom_site_symmetry_multiplicity
_atom_site_calc_flag
_atom_site_refinement_flags
_atom_site_disorder_assembly
_atom_site_disorder_group
Al1 Al 0.08988(5) 0.32115(2) 0.21030(3) 0.02287(15) Uani 1 1 d . . .
Al2 Al 0.22381(5) 0.41623(2) 0.21520(3) 0.02409(16) Uani 1 1 d . B .
O1 O 0.07451(17) 0.32347(9) 0.28477(12) 0.0555(6) Uani 1 1 d . . .
H1A H 0.0245 0.3385 0.2828 0.083 Uiso 1 1 calc R . .
O2 O 0.33121(15) 0.39025(8) 0.25306(10) 0.0490(5) Uani 1 1 d . . .
H2A H 0.3568 0.3806 0.2260 0.073 Uiso 1 1 calc R . .
O3 O 0.13652(11) 0.37377(6) 0.18939(8) 0.0265(3) Uani 1 1 d . . .
N1 N 0.22911(13) 0.27856(7) 0.24373(9) 0.0240(4) Uani 1 1 d . . .
N2 N 0.06769(14) 0.26685(7) 0.15345(9) 0.0249(4) Uani 1 1 d . . .
N3 N -0.05651(13) 0.32735(7) 0.16581(9) 0.0254(4) Uani 1 1 d . . .
N4 N 0.19172(15) 0.43430(8) 0.30909(9) 0.0273(4) Uani 1 1 d . B .
N5 N 0.19110(15) 0.48425(7) 0.20442(9) 0.0277(4) Uani 1 1 d . . .
N6 N 0.26512(13) 0.43412(7) 0.13414(9) 0.0240(4) Uani 1 1 d . . .
C1 C 0.22806(17) 0.24615(9) 0.18953(11) 0.0263(5) Uani 1 1 d . . .
C2 C 0.14357(17) 0.23896(8) 0.14673(11) 0.0253(5) Uani 1 1 d . . .
C3 C 0.12427(18) 0.20342(9) 0.09519(12) 0.0293(5) Uani 1 1 d . . .
H3A H 0.1747 0.1865 0.0862 0.035 Uiso 1 1 calc R . .
C4 C 0.03626(18) 0.19401(9) 0.05995(12) 0.0305(5) Uani 1 1 d . . .
H4A H 0.0250 0.1696 0.0274 0.037 Uiso 1 1 calc R . .
C5 C -0.04118(17) 0.22045(9) 0.07096(12) 0.0297(5) Uani 1 1 d . . .
H5A H -0.1038 0.2135 0.0471 0.036 Uiso 1 1 calc R . .
C6 C -0.02079(17) 0.25595(9) 0.11716(11) 0.0264(5) Uani 1 1 d . . .
C7 C -0.09171(16) 0.28927(9) 0.13100(11) 0.0275(5) Uani 1 1 d . . .
C8 C 0.26396(17) 0.25235(8) 0.30460(11) 0.0264(5) Uani 1 1 d . . .
C9 C 0.20550(18) 0.21763(9) 0.32313(12) 0.0298(5) Uani 1 1 d . . .
C10 C 0.2393(2) 0.19481(10) 0.38242(13) 0.0383(6) Uani 1 1 d . . .
H10A H 0.2010 0.1713 0.3953 0.046 Uiso 1 1 calc R . .
C11 C 0.3264(2) 0.20544(11) 0.42253(13) 0.0422(6) Uani 1 1 d . . .
H11A H 0.3469 0.1902 0.4631 0.051 Uiso 1 1 calc R . .
C12 C 0.3839(2) 0.23811(10) 0.40379(13) 0.0378(6) Uani 1 1 d . . .
H12A H 0.4442 0.2451 0.4317 0.045 Uiso 1 1 calc R . .
C13 C 0.35524(18) 0.26130(9) 0.34437(12) 0.0312(5) Uani 1 1 d . . .
C14 C 0.10938(18) 0.20278(9) 0.28192(13) 0.0322(5) Uani 1 1 d . . .
H14A H 0.0894 0.2279 0.2471 0.039 Uiso 1 1 calc R . .
C15 C 0.1131(2) 0.15179(10) 0.25130(14) 0.0409(6) Uani 1 1 d . . .
H15A H 0.1603 0.1525 0.2284 0.061 Uiso 1 1 calc R . .
H15B H 0.0518 0.1442 0.2216 0.061 Uiso 1 1 calc R . .
H15C H 0.1297 0.1261 0.2843 0.061 Uiso 1 1 calc R . .
C16 C 0.0358(2) 0.20255(11) 0.31779(15) 0.0408(6) Uani 1 1 d . . .
H16A H 0.0341 0.2353 0.3370 0.061 Uiso 1 1 calc R . .
H16B H 0.0519 0.1771 0.3511 0.061 Uiso 1 1 calc R . .
H16C H -0.0257 0.1951 0.2882 0.061 Uiso 1 1 calc R . .
C17 C 0.42766(17) 0.29419(10) 0.32803(12) 0.0323(5) Uani 1 1 d . . .
H17A H 0.3991 0.3083 0.2848 0.039 Uiso 1 1 calc R . .
C18 C 0.4576(2) 0.33753(12) 0.37467(13) 0.0429(6) Uani 1 1 d . . .
H18A H 0.4025 0.3572 0.3750 0.064 Uiso 1 1 calc R . .
H18B H 0.5020 0.3587 0.3616 0.064 Uiso 1 1 calc R . .
H18C H 0.4873 0.3244 0.4172 0.064 Uiso 1 1 calc R . .
C19 C 0.5135(2) 0.26302(13) 0.32663(14) 0.0443(7) Uani 1 1 d . . .
H19A H 0.4935 0.2354 0.2966 0.066 Uiso 1 1 calc R . .
H19B H 0.5437 0.2497 0.3690 0.066 Uiso 1 1 calc R . .
H19C H 0.5578 0.2841 0.3133 0.066 Uiso 1 1 calc R . .
C20 C 0.31861(17) 0.22785(9) 0.18304(11) 0.0280(5) Uani 1 1 d . . .
C21 C 0.38056(18) 0.26237(9) 0.17002(12) 0.0301(5) Uani 1 1 d . . .
H21A H 0.3639 0.2966 0.1655 0.036 Uiso 1 1 calc R . .
C22 C 0.46644(19) 0.24715(10) 0.16357(13) 0.0356(6) Uani 1 1 d . . .
H22A H 0.5084 0.2711 0.1556 0.043 Uiso 1 1 calc R . .
C23 C 0.4906(2) 0.19752(11) 0.16871(14) 0.0404(6) Uani 1 1 d . . .
H23A H 0.5492 0.1871 0.1644 0.048 Uiso 1 1 calc R . .
C24 C 0.4290(2) 0.16292(11) 0.18015(15) 0.0438(7) Uani 1 1 d . . .
H24A H 0.4450 0.1286 0.1827 0.053 Uiso 1 1 calc R . .
C25 C 0.34376(19) 0.17782(10) 0.18794(13) 0.0358(6) Uani 1 1 d . . .
H25A H 0.3027 0.1537 0.1966 0.043 Uiso 1 1 calc R . .
C26 C -0.19225(17) 0.27560(10) 0.10698(12) 0.0319(5) Uani 1 1 d . . .
C27 C -0.26175(18) 0.30924(11) 0.07562(13) 0.0371(6) Uani 1 1 d . . .
H27A H -0.2459 0.3428 0.0698 0.045 Uiso 1 1 calc R . .
C28 C -0.35401(19) 0.29355(13) 0.05303(14) 0.0440(7) Uani 1 1 d . . .
H28A H -0.4007 0.3162 0.0304 0.053 Uiso 1 1 calc R . .
C29 C -0.37858(19) 0.24562(13) 0.06300(15) 0.0469(7) Uani 1 1 d . . .
H29A H -0.4420 0.2354 0.0475 0.056 Uiso 1 1 calc R . .
C30 C -0.3111(2) 0.21227(12) 0.09556(15) 0.0438(7) Uani 1 1 d . . .
H30A H -0.3282 0.1793 0.1033 0.053 Uiso 1 1 calc R . .
C31 C -0.21822(19) 0.22708(11) 0.11693(13) 0.0369(6) Uani 1 1 d . . .
H31A H -0.1718 0.2039 0.1386 0.044 Uiso 1 1 calc R . .
C32 C -0.11443(17) 0.36450(9) 0.18275(12) 0.0302(5) Uani 1 1 d . . .
C33 C -0.16049(17) 0.35486(11) 0.22878(12) 0.0348(6) Uani 1 1 d . . .
C34 C -0.21302(19) 0.39358(12) 0.24352(14) 0.0424(6) Uani 1 1 d . . .
H34A H -0.2454 0.3880 0.2741 0.051 Uiso 1 1 calc R . .
C35 C -0.2192(2) 0.43934(12) 0.21522(15) 0.0468(7) Uani 1 1 d . . .
H35A H -0.2552 0.4650 0.2263 0.056 Uiso 1 1 calc R . .
C36 C -0.1731(2) 0.44818(11) 0.17053(15) 0.0429(7) Uani 1 1 d . . .
H36A H -0.1785 0.4800 0.1508 0.052 Uiso 1 1 calc R . .
C37 C -0.11862(18) 0.41153(10) 0.15354(13) 0.0341(6) Uani 1 1 d . . .
C38 C -0.15547(19) 0.30533(11) 0.26289(13) 0.0388(6) Uani 1 1 d . . .
H38A H -0.1168 0.2818 0.2460 0.047 Uiso 1 1 calc R . .
C39 C -0.1084(2) 0.31223(13) 0.33469(14) 0.0489(7) Uani 1 1 d . . .
H39A H -0.0460 0.3266 0.3416 0.073 Uiso 1 1 calc R . .
H39B H -0.1030 0.2798 0.3559 0.073 Uiso 1 1 calc R . .
H39C H -0.1464 0.3347 0.3521 0.073 Uiso 1 1 calc R . .
C40 C -0.2531(2) 0.28290(13) 0.25161(17) 0.0507(8) Uani 1 1 d . . .
H40A H -0.2824 0.2785 0.2060 0.076 Uiso 1 1 calc R . .
H40B H -0.2914 0.3053 0.2687 0.076 Uiso 1 1 calc R . .
H40C H -0.2479 0.2505 0.2729 0.076 Uiso 1 1 calc R . .
C41 C -0.06752(18) 0.42172(10) 0.10466(14) 0.0360(6) Uani 1 1 d . . .
H41A H -0.0079 0.4023 0.1172 0.043 Uiso 1 1 calc R . .
C42 C -0.1235(2) 0.40447(14) 0.03892(15) 0.0531(8) Uani 1 1 d . . .
H42A H -0.0882 0.4114 0.0088 0.080 Uiso 1 1 calc R . .
H42B H -0.1833 0.4223 0.0258 0.080 Uiso 1 1 calc R . .
H42C H -0.1352 0.3686 0.0397 0.080 Uiso 1 1 calc R . .
C43 C -0.0422(3) 0.47630(11) 0.10200(16) 0.0518(8) Uani 1 1 d . . .
H43A H -0.0062 0.4875 0.1444 0.078 Uiso 1 1 calc R . .
H43B H -0.0995 0.4961 0.0873 0.078 Uiso 1 1 calc R . .
H43C H -0.0047 0.4805 0.0727 0.078 Uiso 1 1 calc R . .
C44 C 0.13823(18) 0.48131(10) 0.29555(12) 0.0313(5) Uani 1 1 d . . .
C45 C 0.14257(18) 0.50612(9) 0.24287(12) 0.0313(5) Uani 1 1 d . B .
C46 C 0.1021(2) 0.55493(10) 0.22404(13) 0.0382(6) Uani 1 1 d . . .
H46A H 0.0620 0.5693 0.2456 0.046 Uiso 1 1 calc R B .
C47 C 0.1209(2) 0.58023(10) 0.17608(13) 0.0391(6) Uani 1 1 d . B .
H47A H 0.0958 0.6127 0.1654 0.047 Uiso 1 1 calc R . .
C48 C 0.1780(2) 0.55846(9) 0.14151(12) 0.0341(6) Uani 1 1 d . . .
H48A H 0.1935 0.5764 0.1089 0.041 Uiso 1 1 calc R B .
C49 C 0.20972(18) 0.51096(9) 0.15685(11) 0.0284(5) Uani 1 1 d . B .
C50 C 0.26196(17) 0.48168(8) 0.12182(11) 0.0260(5) Uani 1 1 d . B .
C51 C 0.26100(18) 0.43374(9) 0.37180(11) 0.0284(5) Uani 1 1 d . . .
C52 C 0.24681(18) 0.40424(9) 0.42119(12) 0.0297(5) Uani 1 1 d . B .
C53 C 0.3176(2) 0.40222(10) 0.47876(12) 0.0359(6) Uani 1 1 d . . .
H53A H 0.3093 0.3818 0.5118 0.043 Uiso 1 1 calc R B .
C54 C 0.3990(2) 0.42899(11) 0.48897(13) 0.0407(6) Uani 1 1 d . B .
H54A H 0.4466 0.4267 0.5283 0.049 Uiso 1 1 calc R . .
C55 C 0.4107(2) 0.45931(10) 0.44129(13) 0.0369(6) Uani 1 1 d . . .
H55A H 0.4663 0.4784 0.4487 0.044 Uiso 1 1 calc R B .
C56 C 0.34313(19) 0.46266(9) 0.38276(12) 0.0324(5) Uani 1 1 d . A .
C57 C 0.15808(19) 0.37530(9) 0.41758(12) 0.0321(5) Uani 1 1 d . . .
H57A H 0.1144 0.3789 0.3738 0.039 Uiso 1 1 calc R B .
C58 C 0.1789(2) 0.31988(9) 0.43049(13) 0.0366(6) Uani 1 1 d . B .
H58A H 0.2089 0.3067 0.3999 0.055 Uiso 1 1 calc R . .
H58B H 0.1203 0.3019 0.4263 0.055 Uiso 1 1 calc R . .
H58C H 0.2207 0.3155 0.4736 0.055 Uiso 1 1 calc R . .
C59 C 0.1097(2) 0.39675(11) 0.46495(15) 0.0456(7) Uani 1 1 d . B .
H59A H 0.0963 0.4322 0.4560 0.068 Uiso 1 1 calc R . .
H59B H 0.1511 0.3929 0.5082 0.068 Uiso 1 1 calc R . .
H59C H 0.0511 0.3788 0.4607 0.068 Uiso 1 1 calc R . .
C60 C 0.3612(2) 0.49931(10) 0.33506(13) 0.0378(6) Uani 1 1 d . A 1
H60A H 0.3143 0.4925 0.2932 0.045 Uiso 1 1 calc R A 1
C61 C 0.4587(2) 0.49401(13) 0.32641(15) 0.0491(7) Uani 1 1 d . A 1
H61A H 0.4675 0.4597 0.3140 0.074 Uiso 1 1 calc R A 1
H61B H 0.5062 0.5019 0.3664 0.074 Uiso 1 1 calc R A 1
H61C H 0.4647 0.5170 0.2933 0.074 Uiso 1 1 calc R A 1
C62 C 0.3458(3) 0.55282(11) 0.35411(17) 0.0507(8) Uani 1 1 d . A 1
H62A H 0.2832 0.5558 0.3593 0.076 Uiso 1 1 calc R A 1
H62B H 0.3516 0.5758 0.3210 0.076 Uiso 1 1 calc R A 1
H62C H 0.3928 0.5611 0.3942 0.076 Uiso 1 1 calc R A 1
C63 C 0.0775(2) 0.49469(12) 0.33542(12) 0.0406(6) Uani 1 1 d . B 1
C64 C 0.1000(3) 0.52993(13) 0.3816(2) 0.0665(11) Uani 1 1 d . B 1
H64A H 0.1580 0.5469 0.3893 0.080 Uiso 1 1 calc R B 1
C65 C 0.0409(4) 0.54217(14) 0.4182(2) 0.0769(14) Uani 1 1 d . B 1
H65A H 0.0581 0.5676 0.4493 0.092 Uiso 1 1 calc R B 1
C66 C -0.0416(3) 0.51725(19) 0.40877(18) 0.0742(13) Uani 1 1 d . B 1
H66A H -0.0844 0.5276 0.4307 0.089 Uiso 1 1 calc R B 1
C67 C -0.0643(3) 0.47587(18) 0.3664(2) 0.0526(12) Uani 0.800(7) 1 d P B 1
H67A H -0.1182 0.4562 0.3634 0.063 Uiso 0.800(7) 1 calc PR B 1
C68 C -0.0052(3) 0.46504(15) 0.32959(17) 0.0433(10) Uani 0.800(7) 1 d P B 1
H68A H -0.0195 0.4380 0.3005 0.052 Uiso 0.800(7) 1 calc PR B 1
C69 C 0.30962(18) 0.50712(9) 0.07990(12) 0.0294(5) Uani 1 1 d . B 1
C70 C 0.31024(19) 0.48885(9) 0.02067(12) 0.0316(5) Uani 1 1 d . B 1
H70A H 0.2764 0.4594 0.0045 0.038 Uiso 1 1 calc R B 1
C71 C 0.3596(2) 0.51323(10) -0.01468(13) 0.0361(6) Uani 1 1 d . B 1
H71A H 0.3591 0.5005 -0.0549 0.043 Uiso 1 1 calc R B 1
C72 C 0.4099(2) 0.55633(10) 0.00861(14) 0.0415(6) Uani 1 1 d . B 1
H72A H 0.4439 0.5730 -0.0156 0.050 Uiso 1 1 calc R B 1
C73 C 0.4101(2) 0.57469(10) 0.06718(15) 0.0425(7) Uani 1 1 d . B 1
H73A H 0.4446 0.6040 0.0832 0.051 Uiso 1 1 calc R B 1
C74 C 0.3605(2) 0.55078(10) 0.10257(13) 0.0371(6) Uani 1 1 d . B 1
H74A H 0.3608 0.5640 0.1426 0.045 Uiso 1 1 calc R B 1
C75 C 0.31098(16) 0.40002(8) 0.10259(11) 0.0247(5) Uani 1 1 d . C 1
C76 C 0.40877(17) 0.39742(9) 0.11916(11) 0.0272(5) Uani 1 1 d . C 1
C77 C 0.44796(17) 0.36496(9) 0.08464(12) 0.0312(5) Uani 1 1 d . C 1
H77A H 0.5141 0.3626 0.0948 0.037 Uiso 1 1 calc R C 1
C78 C 0.39305(19) 0.33617(9) 0.03614(13) 0.0342(5) Uani 1 1 d . C 1
H78A H 0.4213 0.3152 0.0123 0.041 Uiso 1 1 calc R C 1
C79 C 0.29655(18) 0.33801(9) 0.02223(12) 0.0309(5) Uani 1 1 d . C 1
H79A H 0.2593 0.3173 -0.0104 0.037 Uiso 1 1 calc R C 1
C80 C 0.25298(17) 0.36951(8) 0.05510(11) 0.0268(5) Uani 1 1 d . C 1
C81 C 0.47278(17) 0.42748(9) 0.17277(12) 0.0306(5) Uani 1 1 d . C 1
H81A H 0.4330 0.4488 0.1916 0.037 Uiso 1 1 calc R C 1
C82 C 0.53695(19) 0.46168(11) 0.14825(14) 0.0381(6) Uani 1 1 d . C 1
H82A H 0.4988 0.4836 0.1152 0.057 Uiso 1 1 calc R C 1
H82B H 0.5777 0.4414 0.1306 0.057 Uiso 1 1 calc R C 1
H82C H 0.5752 0.4819 0.1833 0.057 Uiso 1 1 calc R C 1
C83 C 0.53103(18) 0.39281(11) 0.22473(13) 0.0381(6) Uani 1 1 d . C 1
H83A H 0.4892 0.3713 0.2399 0.057 Uiso 1 1 calc R C 1
H83B H 0.5693 0.4128 0.2600 0.057 Uiso 1 1 calc R C 1
H83C H 0.5718 0.3722 0.2074 0.057 Uiso 1 1 calc R C 1
C84 C 0.14715(17) 0.37214(9) 0.03885(11) 0.0285(5) Uani 1 1 d . C 1
H84A H 0.1312 0.3794 0.0789 0.034 Uiso 1 1 calc R C 1
C85 C 0.10716(19) 0.41425(10) -0.00761(14) 0.0388(6) Uani 1 1 d . C 1
H85A H 0.1374 0.4457 0.0095 0.058 Uiso 1 1 calc R C 1
H85B H 0.0397 0.4168 -0.0140 0.058 Uiso 1 1 calc R C 1
H85C H 0.1187 0.4072 -0.0482 0.058 Uiso 1 1 calc R C 1
C86 C 0.0996(2) 0.32324(10) 0.01235(14) 0.0377(6) Uani 1 1 d . C 1
H86A H 0.1250 0.2962 0.0423 0.056 Uiso 1 1 calc R C 1
H86B H 0.1110 0.3161 -0.0283 0.056 Uiso 1 1 calc R C 1
H86C H 0.0321 0.3261 0.0060 0.056 Uiso 1 1 calc R C 1
H1 H 0.270(2) 0.3086(12) 0.2447(15) 0.041(8) Uiso 1 1 d . D 1
H4 H 0.154(2) 0.4077(11) 0.3032(14) 0.027(7) Uiso 1 1 d . E 1
C87 C 0.7080(7) 0.4887(2) 0.4025(4) 0.096(3) Uiso 0.566(7) 1 d PD F 1
H87A H 0.6800 0.5198 0.4115 0.144 Uiso 0.566(7) 1 calc PR F 1
H87B H 0.6769 0.4783 0.3588 0.144 Uiso 0.566(7) 1 calc PR F 1
H87C H 0.7747 0.4939 0.4078 0.144 Uiso 0.566(7) 1 calc PR F 1
C88 C 0.6965(7) 0.44894(17) 0.4474(4) 0.087(3) Uiso 0.566(7) 1 d PD F 1
H88A H 0.6289 0.4438 0.4413 0.104 Uiso 0.566(7) 1 calc PR F 1
H88B H 0.7246 0.4608 0.4913 0.104 Uiso 0.566(7) 1 calc PR F 1
C89 C 0.7398(5) 0.39988(16) 0.4395(3) 0.069(2) Uiso 0.566(7) 1 d PD F 1
H89A H 0.8080 0.4046 0.4483 0.083 Uiso 0.566(7) 1 calc PR F 1
H89B H 0.7145 0.3890 0.3949 0.083 Uiso 0.566(7) 1 calc PR F 1
C90 C 0.7231(5) 0.35936(16) 0.4817(3) 0.072(2) Uiso 0.566(7) 1 d PD F 1
H90A H 0.6551 0.3569 0.4760 0.087 Uiso 0.566(7) 1 calc PR F 1
H90B H 0.7537 0.3688 0.5264 0.087 Uiso 0.566(7) 1 calc PR F 1
C91 C 0.7586(4) 0.30913(14) 0.4698(3) 0.0613(18) Uiso 0.566(7) 1 d PD F 1
H91A H 0.7370 0.3022 0.4238 0.074 Uiso 0.566(7) 1 calc PR F 1
H91B H 0.7310 0.2835 0.4912 0.074 Uiso 0.566(7) 1 calc PR F 1
C92 C 0.8631(4) 0.3044(3) 0.4925(5) 0.086(3) Uiso 0.566(7) 1 d PD F 1
H92A H 0.8812 0.2706 0.4838 0.129 Uiso 0.566(7) 1 calc PR F 1
H92B H 0.8853 0.3107 0.5382 0.129 Uiso 0.566(7) 1 calc PR F 1
H92C H 0.8912 0.3286 0.4703 0.129 Uiso 0.566(7) 1 calc PR F 1
C93 C -0.3367(8) 0.1440(5) 0.3295(7) 0.122(5) Uiso 0.501(8) 1 d PD G 1
H93A H -0.3516 0.1666 0.3601 0.183 Uiso 0.501(8) 1 calc PR G 1
H93B H -0.3700 0.1125 0.3285 0.183 Uiso 0.501(8) 1 calc PR G 1
H93C H -0.3559 0.1593 0.2873 0.183 Uiso 0.501(8) 1 calc PR G 1
C94 C -0.2333(7) 0.1345(7) 0.3489(9) 0.218(11) Uiso 0.501(8) 1 d PD G 1
H94A H -0.2015 0.1643 0.3388 0.261 Uiso 0.501(8) 1 calc PR G 1
H94B H -0.2113 0.1296 0.3954 0.261 Uiso 0.501(8) 1 calc PR G 1
C95 C -0.2052(8) 0.0901(4) 0.3175(5) 0.104(4) Uiso 0.501(8) 1 d PD G 1
H95A H -0.1368 0.0852 0.3351 0.124 Uiso 0.501(8) 1 calc PR G 1
H95B H -0.2362 0.0601 0.3281 0.124 Uiso 0.501(8) 1 calc PR G 1
C97 C -0.1472(6) 0.0867(6) 0.2213(4) 0.119(5) Uiso 0.501(8) 1 d PD G 1
H97A H -0.1186 0.0539 0.2358 0.142 Uiso 0.501(8) 1 calc PR G 1
H97B H -0.0998 0.1126 0.2395 0.142 Uiso 0.501(8) 1 calc PR G 1
C96 C -0.2289(7) 0.0942(11) 0.2468(4) 0.37(3) Uiso 0.501(8) 1 d PD G 1
H96A H -0.2774 0.0691 0.2274 0.448 Uiso 0.501(8) 1 calc PR G 1
H96B H -0.2560 0.1275 0.2337 0.448 Uiso 0.501(8) 1 calc PR G 1
C98 C -0.1714(9) 0.0889(5) 0.1505(4) 0.122(5) Uiso 0.501(8) 1 d PD G 1
C87A C 0.751(2) 0.4718(9) 0.434(2) 0.40(3) Uiso 0.434(7) 1 d PD F 2
H87D H 0.7338 0.5065 0.4223 0.594 Uiso 0.434(7) 1 calc PR F 2
H87E H 0.7508 0.4530 0.3956 0.594 Uiso 0.434(7) 1 calc PR F 2
H87F H 0.8142 0.4708 0.4639 0.594 Uiso 0.434(7) 1 calc PR F 2
C88A C 0.6828(18) 0.4491(4) 0.4636(11) 0.210(13) Uiso 0.434(7) 1 d PD F 2
H88C H 0.6860 0.4675 0.5031 0.252 Uiso 0.434(7) 1 calc PR F 2
H88D H 0.6190 0.4534 0.4344 0.252 Uiso 0.434(7) 1 calc PR F 2
C89A C 0.6989(12) 0.3948(4) 0.4790(6) 0.133(6) Uiso 0.434(7) 1 d PD F 2
H89C H 0.6440 0.3814 0.4900 0.159 Uiso 0.434(7) 1 calc PR F 2
H89D H 0.7538 0.3914 0.5169 0.159 Uiso 0.434(7) 1 calc PR F 2
C90A C 0.7148(9) 0.3641(4) 0.4264(5) 0.101(4) Uiso 0.434(7) 1 d PD F 2
H90C H 0.7652 0.3797 0.4122 0.121 Uiso 0.434(7) 1 calc PR F 2
H90D H 0.6572 0.3645 0.3901 0.121 Uiso 0.434(7) 1 calc PR F 2
C91A C 0.7410(9) 0.3110(3) 0.4443(7) 0.183(10) Uiso 0.434(7) 1 d PD F 2
H91C H 0.6863 0.2937 0.4512 0.220 Uiso 0.434(7) 1 calc PR F 2
H91D H 0.7561 0.2943 0.4085 0.220 Uiso 0.434(7) 1 calc PR F 2
C92A C 0.8225(9) 0.3054(4) 0.5027(5) 0.084(3) Uiso 0.434(7) 1 d PD F 2
H92D H 0.8347 0.2699 0.5121 0.126 Uiso 0.434(7) 1 calc PR F 2
H92E H 0.8082 0.3217 0.5385 0.126 Uiso 0.434(7) 1 calc PR F 2
H92F H 0.8779 0.3209 0.4956 0.126 Uiso 0.434(7) 1 calc PR F 2
C93A C -0.1939(10) 0.0745(6) 0.2043(8) 0.158(7) Uiso 0.499(8) 1 d PD G 2
H93D H -0.1372 0.0894 0.1984 0.237 Uiso 0.499(8) 1 calc PR G 2
H93E H -0.2404 0.0699 0.1629 0.237 Uiso 0.499(8) 1 calc PR G 2
H93F H -0.1786 0.0422 0.2253 0.237 Uiso 0.499(8) 1 calc PR G 2
C94A C -0.2329(7) 0.1083(4) 0.2444(5) 0.102(4) Uiso 0.499(8) 1 d PD G 2
H94C H -0.2358 0.1426 0.2275 0.123 Uiso 0.499(8) 1 calc PR G 2
H94D H -0.1896 0.1086 0.2879 0.123 Uiso 0.499(8) 1 calc PR G 2
C95A C -0.3285(6) 0.0939(5) 0.2473(5) 0.128(5) Uiso 0.499(8) 1 d PD G 2
H95C H -0.3387 0.0581 0.2364 0.154 Uiso 0.499(8) 1 calc PR G 2
H95D H -0.3757 0.1131 0.2149 0.154 Uiso 0.499(8) 1 calc PR G 2
C96A C -0.3437(7) 0.1025(6) 0.3107(5) 0.130(5) Uiso 0.499(8) 1 d PD G 2
H96C H -0.3767 0.1346 0.3096 0.156 Uiso 0.499(8) 1 calc PR G 2
H96D H -0.3847 0.0758 0.3186 0.156 Uiso 0.499(8) 1 calc PR G 2
C97A C -0.2551(10) 0.1035(10) 0.3647(4) 0.214(11) Uiso 0.499(8) 1 d PD G 2
H97C H -0.2607 0.1295 0.3951 0.257 Uiso 0.499(8) 1 calc PR G 2
H97D H -0.2478 0.0711 0.3869 0.257 Uiso 0.499(8) 1 calc PR G 2
C98A C -0.1688(8) 0.1135(10) 0.3451(9) 0.205(10) Uiso 0.499(8) 1 d PD G 2
C67A C -0.0116(12) 0.5065(6) 0.3100(8) 0.050(4) Uiso 0.200(7) 1 d P B 2
C68A C -0.0665(15) 0.5275(8) 0.3449(11) 0.068(6) Uiso 0.200(7) 1 d P B 2

loop_
_atom_site_aniso_label
_atom_site_aniso_U_11
_atom_site_aniso_U_22
_atom_site_aniso_U_33
_atom_site_aniso_U_23
_atom_site_aniso_U_13
_atom_site_aniso_U_12
Al1 0.0255(3) 0.0230(3) 0.0206(3) -0.0002(2) 0.0076(3) -0.0007(2)
Al2 0.0267(3) 0.0234(3) 0.0218(3) 0.0025(3) 0.0065(3) -0.0005(3)
O1 0.0572(14) 0.0567(13) 0.0543(14) -0.0001(11) 0.0190(11) 0.0052(11)
O2 0.0496(12) 0.0567(13) 0.0434(12) 0.0040(10) 0.0179(10) 0.0010(10)
O3 0.0279(8) 0.0265(8) 0.0235(8) 0.0032(6) 0.0051(6) -0.0022(6)
N1 0.0274(9) 0.0239(9) 0.0205(9) 0.0015(7) 0.0066(8) 0.0012(8)
N2 0.0253(9) 0.0265(9) 0.0238(9) -0.0017(8) 0.0084(8) -0.0005(7)
N3 0.0250(9) 0.0277(10) 0.0229(9) -0.0002(8) 0.0061(8) 0.0007(8)
N4 0.0319(10) 0.0299(10) 0.0199(9) -0.0006(8) 0.0075(8) -0.0027(8)
N5 0.0367(11) 0.0254(9) 0.0217(9) -0.0006(8) 0.0098(8) 0.0002(8)
N6 0.0264(9) 0.0250(9) 0.0202(9) 0.0017(7) 0.0063(8) -0.0016(7)
C1 0.0300(12) 0.0265(11) 0.0245(11) 0.0022(9) 0.0112(9) 0.0039(9)
C2 0.0306(12) 0.0246(11) 0.0230(11) 0.0020(9) 0.0114(9) 0.0029(9)
C3 0.0352(13) 0.0276(11) 0.0276(12) -0.0012(10) 0.0134(10) 0.0012(10)
C4 0.0397(13) 0.0272(11) 0.0264(12) -0.0048(9) 0.0127(10) -0.0017(10)
C5 0.0295(12) 0.0329(12) 0.0258(12) -0.0033(10) 0.0067(10) -0.0037(10)
C6 0.0282(11) 0.0275(11) 0.0245(11) -0.0009(9) 0.0095(9) -0.0009(9)
C7 0.0267(11) 0.0318(12) 0.0236(11) 0.0000(9) 0.0067(9) -0.0003(9)
C8 0.0338(12) 0.0256(11) 0.0213(11) 0.0034(9) 0.0102(9) 0.0063(9)
C9 0.0384(13) 0.0251(11) 0.0278(12) 0.0031(9) 0.0129(10) 0.0044(10)
C10 0.0513(16) 0.0327(13) 0.0343(14) 0.0100(11) 0.0181(12) 0.0041(11)
C11 0.0535(17) 0.0428(15) 0.0288(13) 0.0137(12) 0.0096(12) 0.0106(13)
C12 0.0393(14) 0.0432(14) 0.0279(13) 0.0076(11) 0.0054(11) 0.0088(11)
C13 0.0346(13) 0.0325(12) 0.0270(12) 0.0034(10) 0.0096(10) 0.0072(10)
C14 0.0387(13) 0.0267(12) 0.0337(13) 0.0028(10) 0.0145(11) -0.0011(10)
C15 0.0513(16) 0.0304(13) 0.0439(16) -0.0012(12) 0.0183(13) -0.0054(12)
C16 0.0457(15) 0.0385(14) 0.0436(16) 0.0040(12) 0.0214(13) -0.0034(12)
C17 0.0288(12) 0.0420(14) 0.0244(12) 0.0009(10) 0.0051(10) 0.0016(10)
C18 0.0455(16) 0.0516(16) 0.0282(13) -0.0018(12) 0.0056(12) -0.0081(13)
C19 0.0318(14) 0.0651(19) 0.0347(14) 0.0079(13) 0.0077(11) 0.0105(13)
C20 0.0300(12) 0.0320(12) 0.0226(11) 0.0036(9) 0.0087(9) 0.0059(10)
C21 0.0327(12) 0.0304(12) 0.0280(12) 0.0035(10) 0.0101(10) 0.0032(10)
C22 0.0335(13) 0.0414(14) 0.0357(14) 0.0083(11) 0.0160(11) 0.0035(11)
C23 0.0361(14) 0.0466(15) 0.0438(15) 0.0127(13) 0.0200(12) 0.0139(12)
C24 0.0485(16) 0.0354(14) 0.0551(18) 0.0155(13) 0.0271(14) 0.0177(12)
C25 0.0394(14) 0.0307(12) 0.0413(14) 0.0090(11) 0.0182(12) 0.0052(10)
C26 0.0270(12) 0.0423(14) 0.0277(12) -0.0083(10) 0.0102(10) -0.0026(10)
C27 0.0299(13) 0.0473(15) 0.0336(14) -0.0100(12) 0.0085(11) 0.0012(11)
C28 0.0270(13) 0.0657(19) 0.0382(15) -0.0157(14) 0.0076(11) 0.0032(13)
C29 0.0274(13) 0.072(2) 0.0436(16) -0.0242(15) 0.0135(12) -0.0108(13)
C30 0.0370(14) 0.0550(17) 0.0442(16) -0.0175(13) 0.0196(13) -0.0150(13)
C31 0.0348(13) 0.0451(15) 0.0333(13) -0.0084(11) 0.0140(11) -0.0079(11)
C32 0.0255(11) 0.0344(12) 0.0282(12) -0.0064(10) 0.0039(10) 0.0031(10)
C33 0.0273(12) 0.0474(15) 0.0287(12) -0.0088(11) 0.0066(10) 0.0005(11)
C34 0.0310(13) 0.0568(17) 0.0394(15) -0.0129(13) 0.0105(11) 0.0048(12)
C35 0.0338(14) 0.0537(18) 0.0493(17) -0.0200(14) 0.0065(13) 0.0109(13)
C36 0.0384(14) 0.0358(14) 0.0472(17) -0.0071(12) 0.0012(13) 0.0094(11)
C37 0.0289(12) 0.0346(13) 0.0334(13) -0.0050(11) 0.0005(10) 0.0050(10)
C38 0.0360(14) 0.0515(16) 0.0337(14) -0.0033(12) 0.0175(11) 0.0007(12)
C39 0.0485(17) 0.068(2) 0.0349(15) 0.0010(14) 0.0203(13) 0.0064(15)
C40 0.0447(17) 0.0621(19) 0.0534(19) -0.0047(15) 0.0273(15) -0.0050(14)
C41 0.0309(12) 0.0325(13) 0.0402(15) 0.0046(11) 0.0035(11) 0.0054(10)
C42 0.0498(17) 0.072(2) 0.0402(17) -0.0140(15) 0.0164(14) -0.0127(16)
C43 0.064(2) 0.0384(15) 0.0450(17) 0.0094(13) 0.0041(15) -0.0040(14)
C44 0.0352(13) 0.0357(13) 0.0234(11) -0.0004(10) 0.0094(10) 0.0045(10)
C45 0.0389(13) 0.0318(12) 0.0235(11) -0.0036(10) 0.0097(10) 0.0020(10)
C46 0.0528(16) 0.0337(13) 0.0290(13) -0.0031(11) 0.0133(12) 0.0112(12)
C47 0.0587(17) 0.0269(12) 0.0311(13) 0.0001(10) 0.0120(12) 0.0102(12)
C48 0.0506(15) 0.0250(12) 0.0271(12) 0.0013(10) 0.0123(11) -0.0001(11)
C49 0.0378(13) 0.0249(11) 0.0224(11) -0.0003(9) 0.0086(10) -0.0022(10)
C50 0.0321(12) 0.0244(11) 0.0198(10) 0.0001(9) 0.0052(9) -0.0024(9)
C51 0.0349(12) 0.0285(11) 0.0205(11) -0.0034(9) 0.0062(10) -0.0005(10)
C52 0.0410(13) 0.0257(11) 0.0238(11) -0.0028(9) 0.0118(10) -0.0002(10)
C53 0.0518(16) 0.0320(12) 0.0211(11) 0.0025(10) 0.0065(11) 0.0011(11)
C54 0.0469(16) 0.0409(14) 0.0260(13) -0.0038(11) -0.0021(11) -0.0007(12)
C55 0.0392(14) 0.0362(13) 0.0307(13) -0.0062(11) 0.0030(11) -0.0087(11)
C56 0.0401(14) 0.0289(12) 0.0277(12) -0.0036(10) 0.0092(11) -0.0046(10)
C57 0.0422(14) 0.0300(12) 0.0285(12) 0.0017(10) 0.0170(11) 0.0005(10)
C58 0.0480(15) 0.0303(13) 0.0347(14) 0.0043(11) 0.0170(12) -0.0018(11)
C59 0.0615(19) 0.0425(15) 0.0439(16) 0.0030(13) 0.0327(15) 0.0046(14)
C60 0.0433(15) 0.0399(14) 0.0299(13) 0.0000(11) 0.0101(11) -0.0140(12)
C61 0.0469(16) 0.0589(19) 0.0426(16) -0.0043(14) 0.0149(14) -0.0203(14)
C62 0.063(2) 0.0351(15) 0.0543(19) 0.0074(13) 0.0183(16) -0.0124(14)
C63 0.0452(15) 0.0552(17) 0.0225(12) 0.0029(12) 0.0118(11) 0.0145(13)
C64 0.097(3) 0.0516(19) 0.073(2) -0.0265(18) 0.060(2) -0.0233(19)
C65 0.137(4) 0.0469(19) 0.073(3) -0.0198(18) 0.072(3) -0.011(2)
C66 0.072(3) 0.117(4) 0.0420(19) -0.001(2) 0.0303(18) 0.035(3)
C67 0.044(2) 0.075(3) 0.044(2) -0.011(2) 0.0204(18) 0.0025(19)
C68 0.0391(19) 0.061(2) 0.0335(18) -0.0079(16) 0.0158(15) 0.0045(16)
C69 0.0369(13) 0.0255(11) 0.0274(12) 0.0030(9) 0.0117(10) -0.0018(10)
C70 0.0403(13) 0.0271(12) 0.0291(12) 0.0016(10) 0.0127(11) -0.0031(10)
C71 0.0499(16) 0.0346(13) 0.0282(13) 0.0003(10) 0.0183(12) -0.0035(11)
C72 0.0580(18) 0.0326(13) 0.0421(15) 0.0038(11) 0.0276(14) -0.0063(12)
C73 0.0578(17) 0.0295(13) 0.0446(16) -0.0027(12) 0.0217(14) -0.0140(12)
C74 0.0524(16) 0.0291(12) 0.0335(13) -0.0034(11) 0.0182(12) -0.0068(11)
C75 0.0298(11) 0.0235(10) 0.0218(11) 0.0043(9) 0.0094(9) 0.0000(9)
C76 0.0299(12) 0.0272(11) 0.0260(11) 0.0040(9) 0.0103(10) -0.0018(9)
C77 0.0291(12) 0.0347(12) 0.0323(13) 0.0050(10) 0.0131(10) 0.0016(10)
C78 0.0396(14) 0.0314(12) 0.0358(13) 0.0000(11) 0.0173(11) 0.0039(10)
C79 0.0394(13) 0.0272(11) 0.0263(12) -0.0028(9) 0.0101(10) -0.0022(10)
C80 0.0317(12) 0.0234(11) 0.0259(11) 0.0033(9) 0.0091(10) -0.0010(9)
C81 0.0281(12) 0.0357(12) 0.0281(12) 0.0003(10) 0.0083(10) -0.0038(10)
C82 0.0315(13) 0.0441(15) 0.0388(14) 0.0004(12) 0.0101(11) -0.0102(11)
C83 0.0294(12) 0.0520(16) 0.0321(13) 0.0051(12) 0.0076(11) -0.0008(11)
C84 0.0290(12) 0.0294(12) 0.0259(12) -0.0002(9) 0.0059(9) -0.0011(9)
C85 0.0359(14) 0.0395(14) 0.0383(14) 0.0060(12) 0.0069(11) 0.0016(11)
C86 0.0379(14) 0.0372(14) 0.0380(14) -0.0051(11) 0.0114(12) -0.0083(11)

loop_
_atom_type_symbol
_atom_type_description
_atom_type_scat_dispersion_real
_atom_type_scat_dispersion_imag
_atom_type_scat_source
C C 0.0181 0.0091 'International Tables Vol C Tables 4.2.6.8 and 6.1.1.4'
H H 0.0000 0.0000 'International Tables Vol C Tables 4.2.6.8 and 6.1.1.4'
N N 0.0311 0.0180 'International Tables Vol C Tables 4.2.6.8 and 6.1.1.4'
O O 0.0492 0.0322 'International Tables Vol C Tables 4.2.6.8 and 6.1.1.4'
Al Al 0.2130 0.2455 'International Tables Vol C Tables 4.2.6.8 and 6.1.1.4'

loop_
_geom_angle_atom_site_label_1
_geom_angle_atom_site_label_2
_geom_angle_atom_site_label_3
_geom_angle
O3 Al1 O1 114.12(10)
O3 Al1 N2 117.89(9)
O1 Al1 N2 127.89(10)
O3 Al1 N3 105.00(8)
O1 Al1 N3 91.76(10)
N2 Al1 N3 78.27(8)
O3 Al1 N1 95.47(8)
O1 Al1 N1 94.18(10)
N2 Al1 N1 78.22(8)
N3 Al1 N1 154.13(8)
O3 Al2 O2 113.94(10)
O3 Al2 N5 117.45(9)
O2 Al2 N5 128.47(11)
O3 Al2 N6 104.77(8)
O2 Al2 N6 92.32(9)
N5 Al2 N6 78.62(8)
O3 Al2 N4 95.76(8)
O2 Al2 N4 93.37(9)
N5 Al2 N4 78.21(8)
N6 Al2 N4 154.27(8)
Al1 O1 H1A 109.5
Al2 O2 H2A 109.5
Al1 O3 Al2 143.39(11)
C8 N1 C1 112.06(18)
C8 N1 Al1 125.21(14)
C1 N1 Al1 103.85(14)
C8 N1 H1 108.3(19)
C1 N1 H1 110.6(18)
Al1 N1 H1 95.4(18)
C6 N2 C2 120.0(2)
C6 N2 Al1 120.51(16)
C2 N2 Al1 119.46(16)
C7 N3 C32 122.0(2)
C7 N3 Al1 113.39(16)
C32 N3 Al1 123.37(15)
C51 N4 C44 113.02(19)
C51 N4 Al2 124.71(15)
C44 N4 Al2 103.90(14)
C51 N4 H4 111.7(18)
C44 N4 H4 111.5(18)
Al2 N4 H4 89.6(18)
C49 N5 C45 120.4(2)
C49 N5 Al2 120.07(16)
C45 N5 Al2 119.44(16)
C50 N6 C75 121.02(19)
C50 N6 Al2 113.43(16)
C75 N6 Al2 124.34(14)
C2 C1 N1 115.9(2)
C2 C1 C20 125.2(2)
N1 C1 C20 118.6(2)
C1 C2 N2 118.0(2)
C1 C2 C3 125.0(2)
N2 C2 C3 117.0(2)
C4 C3 C2 121.0(2)
C4 C3 H3A 119.5
C2 C3 H3A 119.5
C3 C4 C5 120.7(2)
C3 C4 H4A 119.6
C5 C4 H4A 119.6
C6 C5 C4 117.2(2)
C6 C5 H5A 121.4
C4 C5 H5A 121.4
N2 C6 C5 123.8(2)
N2 C6 C7 112.2(2)
C5 C6 C7 123.9(2)
N3 C7 C6 114.0(2)
N3 C7 C26 126.8(2)
C6 C7 C26 119.1(2)
C13 C8 C9 119.9(2)
C13 C8 N1 120.4(2)
C9 C8 N1 119.7(2)
C10 C9 C8 118.3(2)
C10 C9 C14 117.8(2)
C8 C9 C14 123.9(2)
C11 C10 C9 121.8(3)
C11 C10 H10A 119.1
C9 C10 H10A 119.1
C12 C11 C10 119.8(3)
C12 C11 H11A 120.1
C10 C11 H11A 120.1
C11 C12 C13 121.3(3)
C11 C12 H12A 119.4
C13 C12 H12A 119.4
C12 C13 C8 118.8(2)
C12 C13 C17 115.9(2)
C8 C13 C17 125.3(2)
C9 C14 C16 113.0(2)
C9 C14 C15 110.4(2)
C16 C14 C15 110.4(2)
C9 C14 H14A 107.6
C16 C14 H14A 107.6
C15 C14 H14A 107.6
C14 C15 H15A 109.5
C14 C15 H15B 109.5
H15A C15 H15B 109.5
C14 C15 H15C 109.5
H15A C15 H15C 109.5
H15B C15 H15C 109.5
C14 C16 H16A 109.5
C14 C16 H16B 109.5
H16A C16 H16B 109.5
C14 C16 H16C 109.5
H16A C16 H16C 109.5
H16B C16 H16C 109.5
C13 C17 C18 111.7(2)
C13 C17 C19 110.2(2)
C18 C17 C19 110.2(2)
C13 C17 H17A 108.2
C18 C17 H17A 108.2
C19 C17 H17A 108.2
C17 C18 H18A 109.5
C17 C18 H18B 109.5
H18A C18 H18B 109.5
C17 C18 H18C 109.5
H18A C18 H18C 109.5
H18B C18 H18C 109.5
C17 C19 H19A 109.5
C17 C19 H19B 109.5
H19A C19 H19B 109.5
C17 C19 H19C 109.5
H19A C19 H19C 109.5
H19B C19 H19C 109.5
C25 C20 C21 118.4(2)
C25 C20 C1 123.0(2)
C21 C20 C1 118.6(2)
C22 C21 C20 120.8(2)
C22 C21 H21A 119.6
C20 C21 H21A 119.6
C23 C22 C21 120.2(2)
C23 C22 H22A 119.9
C21 C22 H22A 119.9
C22 C23 C24 119.5(2)
C22 C23 H23A 120.2
C24 C23 H23A 120.2
C23 C24 C25 120.8(3)
C23 C24 H24A 119.6
C25 C24 H24A 119.6
C20 C25 C24 120.3(2)
C20 C25 H25A 119.9
C24 C25 H25A 119.9
C31 C26 C27 118.7(2)
C31 C26 C7 118.3(2)
C27 C26 C7 123.0(2)
C28 C27 C26 119.9(3)
C28 C27 H27A 120.0
C26 C27 H27A 120.0
C29 C28 C27 120.7(3)
C29 C28 H28A 119.6
C27 C28 H28A 119.6
C28 C29 C30 120.1(3)
C28 C29 H29A 120.0
C30 C29 H29A 120.0
C29 C30 C31 119.8(3)
C29 C30 H30A 120.1
C31 C30 H30A 120.1
C30 C31 C26 120.7(3)
C30 C31 H31A 119.6
C26 C31 H31A 119.6
C33 C32 C37 121.9(2)
C33 C32 N3 121.2(2)
C37 C32 N3 116.8(2)
C34 C33 C32 117.3(3)
C34 C33 C38 119.0(3)
C32 C33 C38 123.7(2)
C35 C34 C33 121.9(3)
C35 C34 H34A 119.0
C33 C34 H34A 119.0
C34 C35 C36 120.0(3)
C34 C35 H35A 120.0
C36 C35 H35A 120.0
C35 C36 C37 121.6(3)
C35 C36 H36A 119.2
C37 C36 H36A 119.2
C36 C37 C32 117.3(3)
C36 C37 C41 121.2(3)
C32 C37 C41 121.5(2)
C33 C38 C40 110.9(2)
C33 C38 C39 110.2(2)
C40 C38 C39 109.9(2)
C33 C38 H38A 108.6
C40 C38 H38A 108.6
C39 C38 H38A 108.6
C38 C39 H39A 109.5
C38 C39 H39B 109.5
H39A C39 H39B 109.5
C38 C39 H39C 109.5
H39A C39 H39C 109.5
H39B C39 H39C 109.5
C38 C40 H40A 109.5
C38 C40 H40B 109.5
H40A C40 H40B 109.5
C38 C40 H40C 109.5
H40A C40 H40C 109.5
H40B C40 H40C 109.5
C43 C41 C37 112.6(2)
C43 C41 C42 109.3(3)
C37 C41 C42 111.8(2)
C43 C41 H41A 107.6
C37 C41 H41A 107.6
C42 C41 H41A 107.6
C41 C42 H42A 109.5
C41 C42 H42B 109.5
H42A C42 H42B 109.5
C41 C42 H42C 109.5
H42A C42 H42C 109.5
H42B C42 H42C 109.5
C41 C43 H43A 109.5
C41 C43 H43B 109.5
H43A C43 H43B 109.5
C41 C43 H43C 109.5
H43A C43 H43C 109.5
H43B C43 H43C 109.5
C45 C44 N4 115.7(2)
C45 C44 C63 125.5(2)
N4 C44 C63 118.5(2)
C44 C45 N5 118.5(2)
C44 C45 C46 124.6(2)
N5 C45 C46 116.9(2)
C47 C46 C45 120.8(2)
C47 C46 H46A 119.6
C45 C46 H46A 119.6
C46 C47 C48 120.4(2)
C46 C47 H47A 119.8
C48 C47 H47A 119.8
C49 C48 C47 117.9(2)
C49 C48 H48A 121.1
C47 C48 H48A 121.1
N5 C49 C48 123.1(2)
N5 C49 C50 112.4(2)
C48 C49 C50 124.4(2)
N6 C50 C49 113.9(2)
N6 C50 C69 125.7(2)
C49 C50 C69 120.3(2)
C52 C51 C56 119.7(2)
C52 C51 N4 120.7(2)
C56 C51 N4 119.6(2)
C53 C52 C51 118.6(2)
C53 C52 C57 116.5(2)
C51 C52 C57 124.9(2)
C54 C53 C52 121.9(2)
C54 C53 H53A 119.1
C52 C53 H53A 119.1
C53 C54 C55 119.1(3)
C53 C54 H54A 120.4
C55 C54 H54A 120.4
C54 C55 C56 121.8(3)
C54 C55 H55A 119.1
C56 C55 H55A 119.1
C55 C56 C51 118.8(2)
C55 C56 C60 117.2(2)
C51 C56 C60 123.9(2)
C52 C57 C58 111.1(2)
C52 C57 C59 110.4(2)
C58 C57 C59 110.2(2)
C52 C57 H57A 108.3
C58 C57 H57A 108.3
C59 C57 H57A 108.3
C57 C58 H58A 109.5
C57 C58 H58B 109.5
H58A C58 H58B 109.5
C57 C58 H58C 109.5
H58A C58 H58C 109.5
H58B C58 H58C 109.5
C57 C59 H59A 109.5
C57 C59 H59B 109.5
H59A C59 H59B 109.5
C57 C59 H59C 109.5
H59A C59 H59C 109.5
H59B C59 H59C 109.5
C56 C60 C61 113.2(3)
C56 C60 C62 110.2(2)
C61 C60 C62 110.2(2)
C56 C60 H60A 107.7
C61 C60 H60A 107.7
C62 C60 H60A 107.7
C60 C61 H61A 109.5
C60 C61 H61B 109.5
H61A C61 H61B 109.5
C60 C61 H61C 109.5
H61A C61 H61C 109.5
H61B C61 H61C 109.5
C60 C62 H62A 109.5
C60 C62 H62B 109.5
H62A C62 H62B 109.5
C60 C62 H62C 109.5
H62A C62 H62C 109.5
H62B C62 H62C 109.5
C64 C63 C68 117.9(3)
C64 C63 C44 123.6(3)
C68 C63 C44 118.1(3)
C63 C64 C65 122.4(4)
C63 C64 H64A 118.8
C65 C64 H64A 118.8
C66 C65 C64 119.5(4)
C66 C65 H65A 120.2
C64 C65 H65A 120.2
C65 C66 C67 120.8(3)
C65 C66 H66A 119.6
C67 C66 H66A 119.6
C68 C67 C66 118.3(4)
C68 C67 H67A 120.8
C66 C67 H67A 120.8
C67 C68 C63 120.3(4)
C67 C68 H68A 119.8
C63 C68 H68A 119.8
C70 C69 C74 118.2(2)
C70 C69 C50 123.7(2)
C74 C69 C50 117.9(2)
C71 C70 C69 120.7(2)
C71 C70 H70A 119.6
C69 C70 H70A 119.6
C70 C71 C72 120.2(2)
C70 C71 H71A 119.9
C72 C71 H71A 119.9
C73 C72 C71 119.6(2)
C73 C72 H72A 120.2
C71 C72 H72A 120.2
C72 C73 C74 120.5(3)
C72 C73 H73A 119.7
C74 C73 H73A 119.7
C73 C74 C69 120.6(2)
C73 C74 H74A 119.7
C69 C74 H74A 119.7
C76 C75 C80 122.2(2)
C76 C75 N6 120.9(2)
C80 C75 N6 116.9(2)
C77 C76 C75 117.5(2)
C77 C76 C81 119.2(2)
C75 C76 C81 123.3(2)
C78 C77 C76 121.6(2)
C78 C77 H77A 119.2
C76 C77 H77A 119.2
C77 C78 C79 119.8(2)
C77 C78 H78A 120.1
C79 C78 H78A 120.1
C78 C79 C80 121.4(2)
C78 C79 H79A 119.3
C80 C79 H79A 119.3
C79 C80 C75 117.4(2)
C79 C80 C84 121.3(2)
C75 C80 C84 121.3(2)
C76 C81 C83 110.5(2)
C76 C81 C82 111.1(2)
C83 C81 C82 110.4(2)
C76 C81 H81A 108.2
C83 C81 H81A 108.2
C82 C81 H81A 108.2
C81 C82 H82A 109.5
C81 C82 H82B 109.5
H82A C82 H82B 109.5
C81 C82 H82C 109.5
H82A C82 H82C 109.5
H82B C82 H82C 109.5
C81 C83 H83A 109.5
C81 C83 H83B 109.5
H83A C83 H83B 109.5
C81 C83 H83C 109.5
H83A C83 H83C 109.5
H83B C83 H83C 109.5
C80 C84 C86 112.8(2)
C80 C84 C85 111.7(2)
C86 C84 C85 109.4(2)
C80 C84 H84A 107.6
C86 C84 H84A 107.6
C85 C84 H84A 107.6
C84 C85 H85A 109.5
C84 C85 H85B 109.5
H85A C85 H85B 109.5
C84 C85 H85C 109.5
H85A C85 H85C 109.5
H85B C85 H85C 109.5
C84 C86 H86A 109.5
C84 C86 H86B 109.5
H86A C86 H86B 109.5
C84 C86 H86C 109.5
H86A C86 H86C 109.5
H86B C86 H86C 109.5
C88 C87 H87A 109.5
C88 C87 H87B 109.5
H87A C87 H87B 109.5
C88 C87 H87C 109.5
H87A C87 H87C 109.5
H87B C87 H87C 109.5
C87 C88 C89 114.27(16)
C87 C88 H88A 108.7
C89 C88 H88A 108.7
C87 C88 H88B 108.7
C89 C88 H88B 108.7
H88A C88 H88B 107.6
C88 C89 C90 114.14(16)
C88 C89 H89A 108.7
C90 C89 H89A 108.7
C88 C89 H89B 108.7
C90 C89 H89B 108.7
H89A C89 H89B 107.6
C89 C90 C91 114.29(16)
C89 C90 H90A 108.7
C91 C90 H90A 108.7
C89 C90 H90B 108.7
C91 C90 H90B 108.7
H90A C90 H90B 107.6
C90 C91 C92 113.94(16)
C90 C91 H91A 108.8
C92 C91 H91A 108.8
C90 C91 H91B 108.8
C92 C91 H91B 108.8
H91A C91 H91B 107.7
C91 C92 H92A 109.5
C91 C92 H92B 109.5
H92A C92 H92B 109.5
C91 C92 H92C 109.5
H92A C92 H92C 109.5
H92B C92 H92C 109.5
C94 C93 H93A 109.5
C94 C93 H93B 109.5
H93A C93 H93B 109.5
C94 C93 H93C 109.5
H93A C93 H93C 109.5
H93B C93 H93C 109.5
C95 C94 C93 114.19(17)
C95 C94 H94A 108.7
C93 C94 H94A 108.7
C95 C94 H94B 108.7
C93 C94 H94B 108.7
H94A C94 H94B 107.6
C96 C95 C94 114.18(17)
C96 C95 H95A 108.7
C94 C95 H95A 108.7
C96 C95 H95B 108.7
C94 C95 H95B 108.7
H95A C95 H95B 107.6
C96 C97 C98 114.29(17)
C96 C97 H97A 108.7
C98 C97 H97A 108.7
C96 C97 H97B 108.7
C98 C97 H97B 108.7
H97A C97 H97B 107.6
C97 C96 C95 114.16(17)
C97 C96 H96A 108.7
C95 C96 H96A 108.7
C97 C96 H96B 108.7
C95 C96 H96B 108.7
H96A C96 H96B 107.6
C88A C87A H87D 109.5
C88A C87A H87E 109.5
H87D C87A H87E 109.5
C88A C87A H87F 109.5
H87D C87A H87F 109.5
H87E C87A H87F 109.5
C89A C88A C87A 114.21(17)
C89A C88A H88C 108.7
C87A C88A H88C 108.7
C89A C88A H88D 108.7
C87A C88A H88D 108.7
H88C C88A H88D 107.6
C88A C89A C90A 114.18(17)
C88A C89A H89C 108.7
C90A C89A H89C 108.7
C88A C89A H89D 108.7
C90A C89A H89D 108.7
H89C C89A H89D 107.6
C89A C90A C91A 113.97(17)
C89A C90A H90C 108.8
C91A C90A H90C 108.8
C89A C90A H90D 108.8
C91A C90A H90D 108.8
H90C C90A H90D 107.7
C92A C91A C90A 113.91(17)
C92A C91A H91C 108.8
C90A C91A H91C 108.8
C92A C91A H91D 108.8
C90A C91A H91D 108.8
H91C C91A H91D 107.7
C91A C92A H92D 109.5
C91A C92A H92E 109.5
H92D C92A H92E 109.5
C91A C92A H92F 109.5
H92D C92A H92F 109.5
H92E C92A H92F 109.5
C94A C93A H93D 109.5
C94A C93A H93E 109.5
H93D C93A H93E 109.5
C94A C93A H93F 109.5
H93D C93A H93F 109.5
H93E C93A H93F 109.5
C93A C94A C95A 114.17(17)
C93A C94A H94C 108.7
C95A C94A H94C 108.7
C93A C94A H94D 108.7
C95A C94A H94D 108.7
H94C C94A H94D 107.6
C94A C95A C96A 113.98(17)
C94A C95A H95C 108.8
C96A C95A H95C 108.8
C94A C95A H95D 108.8
C96A C95A H95D 108.8
H95C C95A H95D 107.7
C97A C96A C95A 113.80(16)
C97A C96A H96C 108.8
C95A C96A H96C 108.8
C97A C96A H96D 108.8
C95A C96A H96D 108.8
H96C C96A H96D 107.7
C98A C97A C96A 114.11(17)
C98A C97A H97C 108.7
C96A C97A H97C 108.7
C98A C97A H97D 108.7
C96A C97A H97D 108.7
H97C C97A H97D 107.6

loop_
_geom_bond_atom_site_label_1
_geom_bond_atom_site_label_2
_geom_bond_distance
Al1 O3 1.6982(16)
Al1 O1 1.727(2)
Al1 N2 1.889(2)
Al1 N3 2.128(2)
Al1 N1 2.300(2)
Al2 O3 1.7008(17)
Al2 O2 1.726(2)
Al2 N5 1.887(2)
Al2 N6 2.112(2)
Al2 N4 2.312(2)
O1 H1A 0.8400
O2 H2A 0.8400
N1 C8 1.470(3)
N1 C1 1.476(3)
N1 H1 1.01(3)
N2 C6 1.363(3)
N2 C2 1.403(3)
N3 C7 1.294(3)
N3 C32 1.441(3)
N4 C51 1.466(3)
N4 C44 1.477(3)
N4 H4 0.90(3)
N5 C49 1.366(3)
N5 C45 1.397(3)
N6 C50 1.303(3)
N6 C75 1.440(3)
C1 C2 1.352(3)
C1 C20 1.487(3)
C2 C3 1.448(3)
C3 C4 1.343(4)
C3 H3A 0.9500
C4 C5 1.439(3)
C4 H4A 0.9500
C5 C6 1.363(3)
C5 H5A 0.9500
C6 C7 1.486(3)
C7 C26 1.487(3)
C8 C13 1.411(4)
C8 C9 1.418(3)
C9 C10 1.399(4)
C9 C14 1.512(4)
C10 C11 1.374(4)
C10 H10A 0.9500
C11 C12 1.374(4)
C11 H11A 0.9500
C12 C13 1.401(4)
C12 H12A 0.9500
C13 C17 1.521(4)
C14 C16 1.533(4)
C14 C15 1.535(4)
C14 H14A 1.0000
C15 H15A 0.9800
C15 H15B 0.9800
C15 H15C 0.9800
C16 H16A 0.9800
C16 H16B 0.9800
C16 H16C 0.9800
C17 C18 1.531(4)
C17 C19 1.540(4)
C17 H17A 1.0000
C18 H18A 0.9800
C18 H18B 0.9800
C18 H18C 0.9800
C19 H19A 0.9800
C19 H19B 0.9800
C19 H19C 0.9800
C20 C25 1.390(3)
C20 C21 1.398(3)
C21 C22 1.395(4)
C21 H21A 0.9500
C22 C23 1.377(4)
C22 H22A 0.9500
C23 C24 1.382(4)
C23 H23A 0.9500
C24 C25 1.395(4)
C24 H24A 0.9500
C25 H25A 0.9500
C26 C31 1.395(4)
C26 C27 1.398(4)
C27 C28 1.388(4)
C27 H27A 0.9500
C28 C29 1.373(5)
C28 H28A 0.9500
C29 C30 1.383(5)
C29 H29A 0.9500
C30 C31 1.388(4)
C30 H30A 0.9500
C31 H31A 0.9500
C32 C33 1.409(4)
C32 C37 1.411(4)
C33 C34 1.398(4)
C33 C38 1.519(4)
C34 C35 1.369(5)
C34 H34A 0.9500
C35 C36 1.380(5)
C35 H35A 0.9500
C36 C37 1.397(4)
C36 H36A 0.9500
C37 C41 1.519(4)
C38 C40 1.531(4)
C38 C39 1.545(4)
C38 H38A 1.0000
C39 H39A 0.9800
C39 H39B 0.9800
C39 H39C 0.9800
C40 H40A 0.9800
C40 H40B 0.9800
C40 H40C 0.9800
C41 C43 1.519(4)
C41 C42 1.520(4)
C41 H41A 1.0000
C42 H42A 0.9800
C42 H42B 0.9800
C42 H42C 0.9800
C43 H43A 0.9800
C43 H43B 0.9800
C43 H43C 0.9800
C44 C45 1.358(4)
C44 C63 1.483(3)
C45 C46 1.452(4)
C46 C47 1.355(4)
C46 H46A 0.9500
C47 C48 1.427(4)
C47 H47A 0.9500
C48 C49 1.368(3)
C48 H48A 0.9500
C49 C50 1.477(3)
C50 C69 1.489(3)
C51 C52 1.413(3)
C51 C56 1.413(4)
C52 C53 1.397(4)
C52 C57 1.520(4)
C53 C54 1.374(4)
C53 H53A 0.9500
C54 C55 1.381(4)
C54 H54A 0.9500
C55 C56 1.390(4)
C55 H55A 0.9500
C56 C60 1.522(3)
C57 C58 1.530(3)
C57 C59 1.546(3)
C57 H57A 1.0000
C58 H58A 0.9800
C58 H58B 0.9800
C58 H58C 0.9800
C59 H59A 0.9800
C59 H59B 0.9800
C59 H59C 0.9800
C60 C61 1.532(4)
C60 C62 1.533(4)
C60 H60A 1.0000
C61 H61A 0.9800
C61 H61B 0.9800
C61 H61C 0.9800
C62 H62A 0.9800
C62 H62B 0.9800
C62 H62C 0.9800
C63 C64 1.359(4)
C63 C68 1.445(5)
C64 C65 1.400(5)
C64 H64A 0.9500
C65 C66 1.365(6)
C65 H65A 0.9500
C66 C67 1.427(6)
C66 H66A 0.9500
C67 C68 1.395(5)
C67 H67A 0.9500
C68 H68A 0.9500
C69 C70 1.399(3)
C69 C74 1.408(4)
C70 C71 1.386(4)
C70 H70A 0.9500
C71 C72 1.394(4)
C71 H71A 0.9500
C72 C73 1.383(4)
C72 H72A 0.9500
C73 C74 1.383(4)
C73 H73A 0.9500
C74 H74A 0.9500
C75 C76 1.402(3)
C75 C80 1.411(3)
C76 C77 1.395(3)
C76 C81 1.518(3)
C77 C78 1.379(4)
C77 H77A 0.9500
C78 C79 1.386(4)
C78 H78A 0.9500
C79 C80 1.394(3)
C79 H79A 0.9500
C80 C84 1.519(3)
C81 C83 1.535(4)
C81 C82 1.537(3)
C81 H81A 1.0000
C82 H82A 0.9800
C82 H82B 0.9800
C82 H82C 0.9800
C83 H83A 0.9800
C83 H83B 0.9800
C83 H83C 0.9800
C84 C86 1.526(3)
C84 C85 1.526(3)
C84 H84A 1.0000
C85 H85A 0.9800
C85 H85B 0.9800
C85 H85C 0.9800
C86 H86A 0.9800
C86 H86B 0.9800
C86 H86C 0.9800
C87 C88 1.4997(10)
C87 H87A 0.9800
C87 H87B 0.9800
C87 H87C 0.9800
C88 C89 1.5003(10)
C88 H88A 0.9900
C88 H88B 0.9900
C89 C90 1.5001(10)
C89 H89A 0.9900
C89 H89B 0.9900
C90 C91 1.5002(10)
C90 H90A 0.9900
C90 H90B 0.9900
C91 C92 1.5005(10)
C91 H91A 0.9900
C91 H91B 0.9900
C92 H92A 0.9800
C92 H92B 0.9800
C92 H92C 0.9800
C93 C94 1.5002(10)
C93 H93A 0.9800
C93 H93B 0.9800
C93 H93C 0.9800
C94 C95 1.5002(10)
C94 H94A 0.9900
C94 H94B 0.9900
C95 C96 1.5001(10)
C95 H95A 0.9900
C95 H95B 0.9900
C97 C96 1.4999(10)
C97 C98 1.4999(10)
C97 H97A 0.9900
C97 H97B 0.9900
C96 H96A 0.9900
C96 H96B 0.9900
C87A C88A 1.5001(10)
C87A H87D 0.9800
C87A H87E 0.9800
C87A H87F 0.9800
C88A C89A 1.5001(10)
C88A H88C 0.9900
C88A H88D 0.9900
C89A C90A 1.5008(10)
C89A H89C 0.9900
C89A H89D 0.9900
C90A C91A 1.5010(10)
C90A H90C 0.9900
C90A H90D 0.9900
C91A C92A 1.5002(10)
C91A H91C 0.9900
C91A H91D 0.9900
C92A H92D 0.9800
C92A H92E 0.9800
C92A H92F 0.9800
C93A C94A 1.5000(10)
C93A H93D 0.9800
C93A H93E 0.9800
C93A H93F 0.9800
C94A C95A 1.5008(10)
C94A H94C 0.9900
C94A H94D 0.9900
C95A C96A 1.5010(10)
C95A H95C 0.9900
C95A H95D 0.9900
C96A C97A 1.5010(10)
C96A H96C 0.9900
C96A H96D 0.9900
C97A C98A 1.5003(10)
C97A H97C 0.9900
C97A H97D 0.9900
C67A C68A 1.40(3)

loop_
_geom_torsion_atom_site_label_1
_geom_torsion_atom_site_label_2
_geom_torsion_atom_site_label_3
_geom_torsion_atom_site_label_4
_geom_torsion
O1 Al1 O3 Al2 47.5(2)
N2 Al1 O3 Al2 -129.13(17)
N3 Al1 O3 Al2 146.39(17)
N1 Al1 O3 Al2 -49.59(19)
O2 Al2 O3 Al1 43.5(2)
N5 Al2 O3 Al1 -132.42(17)
N6 Al2 O3 Al1 142.91(17)
N4 Al2 O3 Al1 -52.73(19)
O3 Al1 N1 C8 130.44(18)
O1 Al1 N1 C8 15.69(19)
N2 Al1 N1 C8 -112.17(18)
N3 Al1 N1 C8 -87.1(2)
O3 Al1 N1 C1 -99.22(14)
O1 Al1 N1 C1 146.03(15)
N2 Al1 N1 C1 18.17(14)
N3 Al1 N1 C1 43.2(2)
O3 Al1 N2 C6 -104.21(18)
O1 Al1 N2 C6 79.7(2)
N3 Al1 N2 C6 -3.30(17)
N1 Al1 N2 C6 165.81(19)
O3 Al1 N2 C2 73.04(19)
O1 Al1 N2 C2 -103.05(19)
N3 Al1 N2 C2 173.94(18)
N1 Al1 N2 C2 -16.94(16)
O3 Al1 N3 C7 125.98(17)
O1 Al1 N3 C7 -118.45(18)
N2 Al1 N3 C7 9.95(17)
N1 Al1 N3 C7 -15.1(3)
O3 Al1 N3 C32 -66.5(2)
O1 Al1 N3 C32 49.0(2)
N2 Al1 N3 C32 177.5(2)
N1 Al1 N3 C32 152.39(19)
O3 Al2 N4 C51 128.85(18)
O2 Al2 N4 C51 14.4(2)
N5 Al2 N4 C51 -114.26(19)
N6 Al2 N4 C51 -88.1(3)
O3 Al2 N4 C44 -99.74(16)
O2 Al2 N4 C44 145.77(16)
N5 Al2 N4 C44 17.15(15)
N6 Al2 N4 C44 43.3(3)
O3 Al2 N5 C49 -103.0(2)
O2 Al2 N5 C49 81.7(2)
N6 Al2 N5 C49 -2.13(18)
N4 Al2 N5 C49 166.6(2)
O3 Al2 N5 C45 73.0(2)
O2 Al2 N5 C45 -102.3(2)
N6 Al2 N5 C45 173.9(2)
N4 Al2 N5 C45 -17.41(18)
O3 Al2 N6 C50 124.92(17)
O2 Al2 N6 C50 -119.57(18)
N5 Al2 N6 C50 9.25(17)
N4 Al2 N6 C50 -16.9(3)
O3 Al2 N6 C75 -67.60(19)
O2 Al2 N6 C75 47.90(19)
N5 Al2 N6 C75 176.72(19)
N4 Al2 N6 C75 150.57(19)
C8 N1 C1 C2 119.8(2)
Al1 N1 C1 C2 -17.9(2)
C8 N1 C1 C20 -65.4(3)
Al1 N1 C1 C20 156.86(17)
N1 C1 C2 N2 7.1(3)
C20 C1 C2 N2 -167.3(2)
N1 C1 C2 C3 -170.9(2)
C20 C1 C2 C3 14.7(4)
C6 N2 C2 C1 -170.7(2)
Al1 N2 C2 C1 12.0(3)
C6 N2 C2 C3 7.4(3)
Al1 N2 C2 C3 -169.81(16)
C1 C2 C3 C4 171.1(2)
N2 C2 C3 C4 -6.9(3)
C2 C3 C4 C5 2.4(4)
C3 C4 C5 C6 1.7(4)
C2 N2 C6 C5 -3.7(3)
Al1 N2 C6 C5 173.56(19)
C2 N2 C6 C7 179.9(2)
Al1 N2 C6 C7 -2.9(3)
C4 C5 C6 N2 -1.1(4)
C4 C5 C6 C7 175.0(2)
C32 N3 C7 C6 178.3(2)
Al1 N3 C7 C6 -14.0(3)
C32 N3 C7 C26 -4.3(4)
Al1 N3 C7 C26 163.4(2)
N2 C6 C7 N3 11.5(3)
C5 C6 C7 N3 -164.9(2)
N2 C6 C7 C26 -166.1(2)
C5 C6 C7 C26 17.4(4)
C1 N1 C8 C13 104.0(2)
Al1 N1 C8 C13 -129.0(2)
C1 N1 C8 C9 -75.6(3)
Al1 N1 C8 C9 51.4(3)
C13 C8 C9 C10 2.9(3)
N1 C8 C9 C10 -177.5(2)
C13 C8 C9 C14 -175.5(2)
N1 C8 C9 C14 4.1(3)
C8 C9 C10 C11 0.4(4)
C14 C9 C10 C11 178.9(3)
C9 C10 C11 C12 -2.1(4)
C10 C11 C12 C13 0.4(4)
C11 C12 C13 C8 2.9(4)
C11 C12 C13 C17 -176.5(3)
C9 C8 C13 C12 -4.5(4)
N1 C8 C13 C12 175.9(2)
C9 C8 C13 C17 174.8(2)
N1 C8 C13 C17 -4.8(4)
C10 C9 C14 C16 47.5(3)
C8 C9 C14 C16 -134.0(2)
C10 C9 C14 C15 -76.7(3)
C8 C9 C14 C15 101.8(3)
C12 C13 C17 C18 -61.2(3)
C8 C13 C17 C18 119.5(3)
C12 C13 C17 C19 61.6(3)
C8 C13 C17 C19 -117.7(3)
C2 C1 C20 C25 -71.1(3)
N1 C1 C20 C25 114.6(3)
C2 C1 C20 C21 107.5(3)
N1 C1 C20 C21 -66.8(3)
C25 C20 C21 C22 -1.5(4)
C1 C20 C21 C22 179.9(2)
C20 C21 C22 C23 1.3(4)
C21 C22 C23 C24 0.2(4)
C22 C23 C24 C25 -1.5(5)
C21 C20 C25 C24 0.2(4)
C1 C20 C25 C24 178.7(3)
C23 C24 C25 C20 1.3(5)
N3 C7 C26 C31 -129.0(3)
C6 C7 C26 C31 48.3(3)
N3 C7 C26 C27 50.3(4)
C6 C7 C26 C27 -132.4(3)
C31 C26 C27 C28 -2.4(4)
C7 C26 C27 C28 178.4(2)
C26 C27 C28 C29 2.2(4)
C27 C28 C29 C30 -0.3(4)
C28 C29 C30 C31 -1.4(4)
C29 C30 C31 C26 1.2(4)
C27 C26 C31 C30 0.7(4)
C7 C26 C31 C30 180.0(2)
C7 N3 C32 C33 74.7(3)
Al1 N3 C32 C33 -91.8(3)
C7 N3 C32 C37 -108.5(3)
Al1 N3 C32 C37 85.0(2)
C37 C32 C33 C34 1.6(4)
N3 C32 C33 C34 178.2(2)
C37 C32 C33 C38 -178.1(2)
N3 C32 C33 C38 -1.4(4)
C32 C33 C34 C35 -0.7(4)
C38 C33 C34 C35 179.0(3)
C33 C34 C35 C36 0.3(4)
C34 C35 C36 C37 -0.8(4)
C35 C36 C37 C32 1.6(4)
C35 C36 C37 C41 -179.5(3)
C33 C32 C37 C36 -2.0(4)
N3 C32 C37 C36 -178.8(2)
C33 C32 C37 C41 179.1(2)
N3 C32 C37 C41 2.4(3)
C34 C33 C38 C40 59.3(3)
C32 C33 C38 C40 -121.1(3)
C34 C33 C38 C39 -62.7(3)
C32 C33 C38 C39 117.0(3)
C36 C37 C41 C43 28.1(4)
C32 C37 C41 C43 -153.1(2)
C36 C37 C41 C42 -95.5(3)
C32 C37 C41 C42 83.3(3)
C51 N4 C44 C45 122.5(2)
Al2 N4 C44 C45 -15.4(3)
C51 N4 C44 C63 -63.8(3)
Al2 N4 C44 C63 158.3(2)
N4 C44 C45 N5 3.9(4)
C63 C44 C45 N5 -169.3(3)
N4 C44 C45 C46 -174.4(2)
C63 C44 C45 C46 12.4(5)
C49 N5 C45 C44 -169.8(2)
Al2 N5 C45 C44 14.3(3)
C49 N5 C45 C46 8.7(4)
Al2 N5 C45 C46 -167.30(19)
C44 C45 C46 C47 170.4(3)
N5 C45 C46 C47 -7.9(4)
C45 C46 C47 C48 2.4(4)
C46 C47 C48 C49 2.4(4)
C45 N5 C49 C48 -4.1(4)
Al2 N5 C49 C48 171.8(2)
C45 N5 C49 C50 179.6(2)
Al2 N5 C49 C50 -4.4(3)
C47 C48 C49 N5 -1.7(4)
C47 C48 C49 C50 174.1(2)
C75 N6 C50 C49 178.2(2)
Al2 N6 C50 C49 -13.9(3)
C75 N6 C50 C69 -5.4(4)
Al2 N6 C50 C69 162.56(19)
N5 C49 C50 N6 12.3(3)
C48 C49 C50 N6 -163.9(2)
N5 C49 C50 C69 -164.4(2)
C48 C49 C50 C69 19.5(4)
C44 N4 C51 C52 107.7(3)
Al2 N4 C51 C52 -124.6(2)
C44 N4 C51 C56 -72.8(3)
Al2 N4 C51 C56 54.9(3)
C56 C51 C52 C53 -3.8(4)
N4 C51 C52 C53 175.7(2)
C56 C51 C52 C57 174.1(2)
N4 C51 C52 C57 -6.5(4)
C51 C52 C53 C54 1.7(4)
C57 C52 C53 C54 -176.4(2)
C52 C53 C54 C55 0.9(4)
C53 C54 C55 C56 -1.4(4)
C54 C55 C56 C51 -0.8(4)
C54 C55 C56 C60 176.8(3)
C52 C51 C56 C55 3.4(4)
N4 C51 C56 C55 -176.1(2)
C52 C51 C56 C60 -174.0(2)
N4 C51 C56 C60 6.5(4)
C53 C52 C57 C58 -59.3(3)
C51 C52 C57 C58 122.8(3)
C53 C52 C57 C59 63.4(3)
C51 C52 C57 C59 -114.6(3)
C55 C56 C60 C61 49.6(3)
C51 C56 C60 C61 -132.9(3)
C55 C56 C60 C62 -74.3(3)
C51 C56 C60 C62 103.1(3)
C45 C44 C63 C64 -82.9(4)
N4 C44 C63 C64 104.1(4)
C45 C44 C63 C68 104.1(4)
N4 C44 C63 C68 -68.9(3)
C68 C63 C64 C65 -7.5(6)
C44 C63 C64 C65 179.4(4)
C63 C64 C65 C66 1.7(7)
C64 C65 C66 C67 5.9(7)
C65 C66 C67 C68 -7.1(7)
C66 C67 C68 C63 1.1(6)
C64 C63 C68 C67 6.0(6)
C44 C63 C68 C67 179.5(3)
N6 C50 C69 C70 44.3(4)
C49 C50 C69 C70 -139.4(3)
N6 C50 C69 C74 -132.6(3)
C49 C50 C69 C74 43.7(3)
C74 C69 C70 C71 -0.1(4)
C50 C69 C70 C71 -177.0(2)
C69 C70 C71 C72 0.4(4)
C70 C71 C72 C73 -0.2(5)
C71 C72 C73 C74 -0.3(5)
C72 C73 C74 C69 0.5(5)
C70 C69 C74 C73 -0.3(4)
C50 C69 C74 C73 176.8(3)
C50 N6 C75 C76 75.0(3)
Al2 N6 C75 C76 -91.6(2)
C50 N6 C75 C80 -105.5(2)
Al2 N6 C75 C80 88.0(2)
C80 C75 C76 C77 3.1(3)
N6 C75 C76 C77 -177.4(2)
C80 C75 C76 C81 -176.1(2)
N6 C75 C76 C81 3.4(3)
C75 C76 C77 C78 -0.3(4)
C81 C76 C77 C78 178.9(2)
C76 C77 C78 C79 -2.1(4)
C77 C78 C79 C80 1.8(4)
C78 C79 C80 C75 0.8(3)
C78 C79 C80 C84 178.8(2)
C76 C75 C80 C79 -3.4(3)
N6 C75 C80 C79 177.1(2)
C76 C75 C80 C84 178.7(2)
N6 C75 C80 C84 -0.9(3)
C77 C76 C81 C83 -62.4(3)
C75 C76 C81 C83 116.8(2)
C77 C76 C81 C82 60.6(3)
C75 C76 C81 C82 -120.2(3)
C79 C80 C84 C86 29.5(3)
C75 C80 C84 C86 -152.6(2)
C79 C80 C84 C85 -94.2(3)
C75 C80 C84 C85 83.6(3)
C87 C88 C89 C90 -176.5(8)
C88 C89 C90 C91 174.6(7)
C89 C90 C91 C92 72.9(8)
C93 C94 C95 C96 62.3(15)
C98 C97 C96 C95 177.8(15)
C94 C95 C96 C97 125(2)
C87A C88A C89A C90A -47(3)
C88A C89A C90A C91A 173.8(14)
C89A C90A C91A C92A -53.1(18)
C93A C94A C95A C96A 143.4(13)
C94A C95A C96A C97A -23.7(19)
C95A C96A C97A C98A 20(3)
